data_4036186
loop_
_publ_author_name
'Bailey, William F.'
'Lambert, Kyle M.'
'Wiberg, Kenneth B.'
'Mercado, Brandon Q.'

_publ_section_title
;
 Effect of remote aryl substituents on the conformational equilibria of
 2,2-diaryl-1,3-dioxanes: importance of electrostatic interactions.
;
_journal_issue 8
_journal_name_full 'The Journal of organic chemistry'
_journal_page_first 4108
_journal_page_last 4115
_journal_paper_doi 10.1021/acs.joc.5b00422
_journal_volume 80
_journal_year 2015
_chemical_formula_moiety 'C19 H22 O3'
_chemical_formula_sum 'C19 H22 O3'
_chemical_formula_weight 298.36
_chemical_name_common 'compound 4'
_space_group_crystal_system triclinic
_space_group_IT_number 2
_space_group_name_Hall '-P 1'
_space_group_name_H-M_alt 'P -1'
_atom_sites_solution_hydrogens geom
_atom_sites_solution_primary direct
_atom_sites_solution_secondary difmap
_audit_creation_method SHELXL-2013
_cell_angle_alpha 90.772(6)
_cell_angle_beta 100.563(7)
_cell_angle_gamma 97.981(7)
_cell_formula_units_Z 6
_cell_length_a 8.2249(3)
_cell_length_b 15.9388(5)
_cell_length_c 19.3071(13)
_cell_measurement_reflns_used 68329
_cell_measurement_temperature 150(2)
_cell_measurement_theta_max 27.5
_cell_measurement_theta_min 3.0
_cell_volume 2462.1(2)
_computing_cell_refinement 'CrystalClear-SM Expert 2.0 r15 (Rigaku, 2011)'
_computing_data_collection 'CrystalClear-SM Expert 2.0 r15 (Rigaku, 2011)'
_computing_data_reduction 'CrystalClear-SM Expert 2.0 r15 (Rigaku, 2011)'
_computing_publication_material 'SHELXL-2013 (Sheldrick, 2013)'
_computing_structure_refinement 'SHELXL-2013 (Sheldrick, 2013)'
_computing_structure_solution 'SHELXS-2013 (Sheldrick, 2013)'
_diffrn_ambient_temperature 150(2)
_diffrn_detector_area_resol_mean 10
_diffrn_measured_fraction_theta_full 0.998
_diffrn_measured_fraction_theta_max 0.998
_diffrn_measurement_device_type 'Rigaku R-AXIS RAPID imaging plate'
_diffrn_measurement_method \w
_diffrn_radiation_type MoK\a
_diffrn_radiation_wavelength 0.71075
_diffrn_reflns_av_R_equivalents 0.0328
_diffrn_reflns_av_unetI/netI 0.0172
_diffrn_reflns_Laue_measured_fraction_full 0.998
_diffrn_reflns_Laue_measured_fraction_max 0.998
_diffrn_reflns_limit_h_max 10
_diffrn_reflns_limit_h_min -10
_diffrn_reflns_limit_k_max 20
_diffrn_reflns_limit_k_min -20
_diffrn_reflns_limit_l_max 25
_diffrn_reflns_limit_l_min -25
_diffrn_reflns_number 99580
_diffrn_reflns_point_group_measured_fraction_full 0.998
_diffrn_reflns_point_group_measured_fraction_max 0.998
_diffrn_reflns_theta_full 25.242
_diffrn_reflns_theta_max 27.485
_diffrn_reflns_theta_min 3.008
_diffrn_source 'Sealed Tube'
_exptl_absorpt_coefficient_mu 0.080
_exptl_absorpt_correction_T_max 0.976
_exptl_absorpt_correction_T_min 0.907
_exptl_absorpt_correction_type multi-scan
_exptl_absorpt_process_details 'Jacobson, R. (1998) Private Communication'
_exptl_crystal_colour Colorless
_exptl_crystal_density_diffrn 1.207
_exptl_crystal_density_method 'not measured'
_exptl_crystal_description Block
_exptl_crystal_F_000 960
_exptl_crystal_size_max 0.400
_exptl_crystal_size_mid 0.300
_exptl_crystal_size_min 0.300
_refine_diff_density_max 0.279
_refine_diff_density_min -0.219
_refine_diff_density_rms 0.036
_refine_ls_extinction_method none
_refine_ls_goodness_of_fit_ref 1.094
_refine_ls_hydrogen_treatment constr
_refine_ls_matrix_type full
_refine_ls_number_parameters 604
_refine_ls_number_reflns 11272
_refine_ls_number_restraints 0
_refine_ls_restrained_S_all 1.094
_refine_ls_R_factor_all 0.0474
_refine_ls_R_factor_gt 0.0389
_refine_ls_shift/su_max 0.001
_refine_ls_shift/su_mean 0.000
_refine_ls_structure_factor_coef Fsqd
_refine_ls_weighting_details 'w=1/[\s^2^(Fo^2^)+(0.0420P)^2^+0.5576P] where P=(Fo^2^+2Fc^2^)/3'
_refine_ls_weighting_scheme calc
_refine_ls_wR_factor_gt 0.0947
_refine_ls_wR_factor_ref 0.0999
_reflns_Friedel_coverage 0.000
_reflns_number_gt 9411
_reflns_number_total 11272
_reflns_threshold_expression 'I > 2\s(I)'
_cod_data_source_file jo5b00422_si_002.cif
_cod_data_source_block spyder_13104
_cod_database_code 4036186
_shelx_space_group_comment
; 
The symmetry employed for this shelxl refinement is uniquely defined 
by the following loop, which should always be used as a source of 
symmetry information in preference to the above space-group names. 
They are only intended as comments. 
;
_shelx_estimated_absorpt_t_min 0.969
_shelx_estimated_absorpt_t_max 0.976
_shelxl_version_number 2013-3

loop_
_space_group_symop_operation_xyz
'x, y, z'
'-x, -y, -z'

loop_
_atom_site_label
_atom_site_type_symbol
_atom_site_fract_x
_atom_site_fract_y
_atom_site_fract_z
_atom_site_U_iso_or_equiv
_atom_site_adp_type
_atom_site_occupancy
_atom_site_site_symmetry_order
_atom_site_calc_flag
_atom_site_refinement_flags_posn
_atom_site_refinement_flags_adp
O1 O 0.93747(9) 0.27742(5) 0.55944(4) 0.02772(17) Uani 1 1 d . .
C2 C 0.83666(13) 0.20853(7) 0.51884(5) 0.0240(2) Uani 1 1 d . .
O3 O 0.89083(10) 0.13024(5) 0.53955(4) 0.02879(17) Uani 1 1 d . .
C4 C 0.89715(15) 0.11535(8) 0.61383(6) 0.0353(3) Uani 1 1 d . .
H4 H 0.7819 0.1112 0.6245 0.042 Uiso 1 1 calc R U
C5 C 1.00813(15) 0.18844(9) 0.65713(6) 0.0364(3) Uani 1 1 d . .
H5A H 1.0049 0.1811 0.7077 0.044 Uiso 1 1 calc R U
H5B H 1.1249 0.1889 0.6507 0.044 Uiso 1 1 calc R U
C6 C 0.95062(14) 0.27164(8) 0.63492(6) 0.0322(3) Uani 1 1 d . .
H6 H 0.8389 0.2744 0.6477 0.039 Uiso 1 1 calc R U
C7 C 1.07143(16) 0.34833(10) 0.66682(7) 0.0446(3) Uani 1 1 d . .
H7A H 1.0736 0.3524 0.7177 0.067 Uiso 1 1 calc R U
H7B H 1.0356 0.3995 0.6450 0.067 Uiso 1 1 calc R U
H7C H 1.1835 0.3428 0.6584 0.067 Uiso 1 1 calc R U
C8 C 0.9608(2) 0.03163(10) 0.62716(8) 0.0564(4) Uani 1 1 d . .
H8A H 0.8836 -0.0134 0.5984 0.085 Uiso 1 1 calc R U
H8B H 0.9687 0.0193 0.6772 0.085 Uiso 1 1 calc R U
H8C H 1.0716 0.0346 0.6146 0.085 Uiso 1 1 calc R U
C9 C 0.65100(13) 0.20715(7) 0.52172(5) 0.0263(2) Uani 1 1 d . .
C10 C 0.54166(14) 0.13142(8) 0.51017(6) 0.0340(3) Uani 1 1 d . .
H10 H 0.5830 0.0798 0.5030 0.041 Uiso 1 1 calc R U
C11 C 0.37199(16) 0.13096(11) 0.50910(7) 0.0456(3) Uani 1 1 d . .
H11 H 0.2981 0.0789 0.5018 0.055 Uiso 1 1 calc R U
C12 C 0.31038(16) 0.20559(12) 0.51859(7) 0.0508(4) Uani 1 1 d . .
H12 H 0.1943 0.2051 0.5174 0.061 Uiso 1 1 calc R U
C13 C 0.41825(16) 0.28097(10) 0.52981(6) 0.0440(3) Uani 1 1 d . .
H13 H 0.3760 0.3325 0.5362 0.053 Uiso 1 1 calc R U
C14 C 0.58862(15) 0.28209(8) 0.53178(6) 0.0320(3) Uani 1 1 d . .
H14 H 0.6622 0.3342 0.5400 0.038 Uiso 1 1 calc R U
C15 C 0.86409(12) 0.22072(7) 0.44350(5) 0.0235(2) Uani 1 1 d . .
C16 C 0.82456(15) 0.15376(7) 0.39412(6) 0.0318(2) Uani 1 1 d . .
H16 H 0.7788 0.0997 0.4076 0.038 Uiso 1 1 calc R U
C17 C 0.85020(16) 0.16363(7) 0.32522(6) 0.0329(3) Uani 1 1 d . .
H17 H 0.8216 0.1169 0.2921 0.039 Uiso 1 1 calc R U
C18 C 0.91743(14) 0.24183(7) 0.30535(6) 0.0285(2) Uani 1 1 d . .
C19 C 0.95516(17) 0.30973(7) 0.35413(6) 0.0360(3) Uani 1 1 d . .
H19 H 0.9996 0.3639 0.3405 0.043 Uiso 1 1 calc R U
C20 C 0.92867(16) 0.29925(7) 0.42223(6) 0.0322(3) Uani 1 1 d . .
H20 H 0.9550 0.3464 0.4550 0.039 Uiso 1 1 calc R U
O21 O 0.95147(13) 0.25883(5) 0.23982(4) 0.0396(2) Uani 1 1 d . .
C22 C 0.9134(2) 0.19103(9) 0.18805(7) 0.0438(3) Uani 1 1 d . .
H22A H 0.9433 0.2115 0.1438 0.066 Uiso 1 1 calc R U
H22B H 0.7936 0.1698 0.1803 0.066 Uiso 1 1 calc R U
H22C H 0.9772 0.1452 0.2044 0.066 Uiso 1 1 calc R U
O1B O 0.89783(9) 0.45370(5) 0.78690(4) 0.02560(16) Uani 1 1 d . .
C2B C 0.72182(13) 0.43193(7) 0.77914(5) 0.0226(2) Uani 1 1 d . .
O3B O 0.66773(10) 0.44917(5) 0.84326(4) 0.02652(17) Uani 1 1 d . .
C4B C 0.71840(16) 0.53544(7) 0.87131(6) 0.0319(3) Uani 1 1 d . .
H4B H 0.6624 0.5747 0.8380 0.038 Uiso 1 1 calc R U
C5B C 0.90528(16) 0.55797(8) 0.87891(6) 0.0351(3) Uani 1 1 d . .
H5BA H 0.9618 0.5240 0.9160 0.042 Uiso 1 1 calc R U
H5BB H 0.9387 0.6187 0.8933 0.042 Uiso 1 1 calc R U
C6B C 0.95888(14) 0.54077(7) 0.80998(6) 0.0289(2) Uani 1 1 d . .
H6B H 0.9094 0.5790 0.7738 0.035 Uiso 1 1 calc R U
C7B C 1.14583(15) 0.55223(8) 0.81476(8) 0.0425(3) Uani 1 1 d . .
H7BA H 1.1953 0.5159 0.8509 0.064 Uiso 1 1 calc R U
H7BB H 1.1922 0.6116 0.8273 0.064 Uiso 1 1 calc R U
H7BC H 1.1715 0.5366 0.7691 0.064 Uiso 1 1 calc R U
C8B C 0.6578(2) 0.53993(9) 0.94043(7) 0.0475(3) Uani 1 1 d . .
H8BA H 0.7071 0.4991 0.9724 0.071 Uiso 1 1 calc R U
H8BB H 0.5357 0.5263 0.9319 0.071 Uiso 1 1 calc R U
H8BC H 0.6914 0.5973 0.9619 0.071 Uiso 1 1 calc R U
C9B C 0.63209(14) 0.47733(6) 0.71748(6) 0.0251(2) Uani 1 1 d . .
C10B C 0.70319(16) 0.49221(7) 0.65804(6) 0.0333(3) Uani 1 1 d . .
H10B H 0.8105 0.4771 0.6571 0.040 Uiso 1 1 calc R U
C11B C 0.61858(19) 0.52906(9) 0.59990(7) 0.0437(3) Uani 1 1 d . .
H11B H 0.6682 0.5392 0.5595 0.052 Uiso 1 1 calc R U
C12B C 0.46240(19) 0.55097(9) 0.60094(7) 0.0469(3) Uani 1 1 d . .
H12B H 0.4046 0.5764 0.5614 0.056 Uiso 1 1 calc R U
C13B C 0.39058(17) 0.53586(8) 0.65948(8) 0.0430(3) Uani 1 1 d . .
H13B H 0.2830 0.5508 0.6601 0.052 Uiso 1 1 calc R U
C14B C 0.47447(15) 0.49893(7) 0.71759(7) 0.0324(3) Uani 1 1 d . .
H14B H 0.4237 0.4884 0.7576 0.039 Uiso 1 1 calc R U
C15B C 0.68737(13) 0.33599(6) 0.76749(5) 0.0214(2) Uani 1 1 d . .
C16B C 0.78549(13) 0.28659(7) 0.81201(5) 0.0252(2) Uani 1 1 d . .
H16B H 0.8716 0.3135 0.8483 0.030 Uiso 1 1 calc R U
C17B C 0.75941(14) 0.19940(7) 0.80410(6) 0.0271(2) Uani 1 1 d . .
H17B H 0.8263 0.1667 0.8352 0.033 Uiso 1 1 calc R U
C18B C 0.63485(13) 0.15929(7) 0.75040(6) 0.0246(2) Uani 1 1 d . .
C19B C 0.53531(13) 0.20694(7) 0.70602(6) 0.0253(2) Uani 1 1 d . .
H19B H 0.4495 0.1799 0.6697 0.030 Uiso 1 1 calc R U
C20B C 0.56229(13) 0.29503(7) 0.71524(5) 0.0239(2) Uani 1 1 d . .
H20B H 0.4933 0.3277 0.6850 0.029 Uiso 1 1 calc R U
O21B O 0.62227(11) 0.07266(5) 0.74570(4) 0.03460(19) Uani 1 1 d . .
C22B C 0.49497(17) 0.02821(8) 0.69265(7) 0.0373(3) Uani 1 1 d . .
H22D H 0.5112 0.0478 0.6462 0.056 Uiso 1 1 calc R U
H22E H 0.3853 0.0389 0.7007 0.056 Uiso 1 1 calc R U
H22F H 0.5009 -0.0327 0.6946 0.056 Uiso 1 1 calc R U
O1C O 0.61098(9) 0.74076(5) 1.03101(4) 0.02314(15) Uani 1 1 d . .
C2C C 0.54665(12) 0.81446(6) 1.00439(5) 0.0206(2) Uani 1 1 d . .
O3C O 0.63956(9) 0.88894(5) 1.04064(4) 0.02488(16) Uani 1 1 d . .
C4C C 0.64791(14) 0.88937(7) 1.11611(5) 0.0287(2) Uani 1 1 d . .
H4C H 0.5327 0.8874 1.1265 0.034 Uiso 1 1 calc R U
C5C C 0.72088(14) 0.81202(8) 1.14471(6) 0.0300(2) Uani 1 1 d . .
H5CA H 0.7187 0.8091 1.1957 0.036 Uiso 1 1 calc R U
H5CB H 0.8387 0.8165 1.1387 0.036 Uiso 1 1 calc R U
C6C C 0.62177(13) 0.73229(7) 1.10639(5) 0.0257(2) Uani 1 1 d . .
H6C H 0.5066 0.7243 1.1174 0.031 Uiso 1 1 calc R U
C7C C 0.70086(16) 0.65364(8) 1.12435(7) 0.0364(3) Uani 1 1 d . .
H7CA H 0.6334 0.6050 1.0964 0.055 Uiso 1 1 calc R U
H7CB H 0.7068 0.6435 1.1746 0.055 Uiso 1 1 calc R U
H7CC H 0.8139 0.6613 1.1137 0.055 Uiso 1 1 calc R U
C8C C 0.7518(2) 0.97212(9) 1.14516(7) 0.0454(3) Uani 1 1 d . .
H8CA H 0.7649 0.9746 1.1967 0.068 Uiso 1 1 calc R U
H8CB H 0.6959 1.0194 1.1258 0.068 Uiso 1 1 calc R U
H8CC H 0.8620 0.9761 1.1319 0.068 Uiso 1 1 calc R U
C9C C 0.36025(12) 0.80972(7) 1.00685(5) 0.0224(2) Uani 1 1 d . .
C10C C 0.25997(13) 0.73261(7) 1.00894(5) 0.0269(2) Uani 1 1 d . .
H10C H 0.3073 0.6814 1.0106 0.032 Uiso 1 1 calc R U
C11C C 0.08986(14) 0.73028(9) 1.00854(6) 0.0354(3) Uani 1 1 d . .
H11C H 0.0219 0.6774 1.0107 0.042 Uiso 1 1 calc R U
C12C C 0.01915(15) 0.80411(10) 1.00508(6) 0.0415(3) Uani 1 1 d . .
H12C H -0.0969 0.8022 1.0048 0.050 Uiso 1 1 calc R U
C13C C 0.11844(16) 0.88081(10) 1.00204(7) 0.0405(3) Uani 1 1 d . .
H13C H 0.0701 0.9317 0.9992 0.049 Uiso 1 1 calc R U
C14C C 0.28839(15) 0.88393(8) 1.00308(6) 0.0306(2) Uani 1 1 d . .
H14C H 0.3559 0.9370 1.0012 0.037 Uiso 1 1 calc R U
C15C C 0.57252(12) 0.81872(6) 0.92821(5) 0.0212(2) Uani 1 1 d . .
C16C C 0.52076(14) 0.74817(7) 0.88277(6) 0.0287(2) Uani 1 1 d . .
H16C H 0.4690 0.6975 0.8997 0.034 Uiso 1 1 calc R U
C17C C 0.54269(15) 0.74965(7) 0.81296(6) 0.0307(2) Uani 1 1 d . .
H17C H 0.5057 0.7007 0.7826 0.037 Uiso 1 1 calc R U
C18C C 0.61903(15) 0.82325(7) 0.78825(6) 0.0290(2) Uani 1 1 d . .
C19C C 0.66946(16) 0.89460(7) 0.83307(6) 0.0331(3) Uani 1 1 d . .
H19C H 0.7203 0.9455 0.8161 0.040 Uiso 1 1 calc R U
C20C C 0.64629(15) 0.89236(7) 0.90229(6) 0.0278(2) Uani 1 1 d . .
H20C H 0.6813 0.9417 0.9324 0.033 Uiso 1 1 calc R U
O21C O 0.64904(13) 0.83222(6) 0.72117(4) 0.0416(2) Uani 1 1 d . .
C22C C 0.6022(2) 0.75942(9) 0.67402(7) 0.0472(3) Uani 1 1 d . .
H22G H 0.6326 0.7735 0.6284 0.071 Uiso 1 1 calc R U
H22H H 0.4813 0.7417 0.6676 0.071 Uiso 1 1 calc R U
H22I H 0.6607 0.7131 0.6937 0.071 Uiso 1 1 calc R U

loop_
_atom_site_aniso_label
_atom_site_aniso_U_11
_atom_site_aniso_U_22
_atom_site_aniso_U_33
_atom_site_aniso_U_23
_atom_site_aniso_U_13
_atom_site_aniso_U_12
O1 0.0225(4) 0.0360(4) 0.0234(4) -0.0066(3) 0.0046(3) -0.0001(3)
C2 0.0195(5) 0.0279(5) 0.0239(5) -0.0016(4) 0.0020(4) 0.0041(4)
O3 0.0277(4) 0.0343(4) 0.0248(4) 0.0025(3) 0.0020(3) 0.0095(3)
C4 0.0309(6) 0.0489(7) 0.0253(6) 0.0081(5) 0.0006(5) 0.0089(5)
C5 0.0251(6) 0.0598(8) 0.0238(6) 0.0005(5) 0.0000(4) 0.0102(5)
C6 0.0217(5) 0.0526(7) 0.0221(5) -0.0079(5) 0.0034(4) 0.0063(5)
C7 0.0325(7) 0.0605(9) 0.0373(7) -0.0203(6) 0.0017(5) 0.0031(6)
C8 0.0675(10) 0.0518(9) 0.0445(8) 0.0122(7) -0.0105(7) 0.0168(8)
C9 0.0198(5) 0.0398(6) 0.0192(5) 0.0038(4) 0.0027(4) 0.0053(4)
C10 0.0266(6) 0.0454(7) 0.0267(6) 0.0037(5) 0.0017(5) -0.0020(5)
C11 0.0236(6) 0.0770(10) 0.0301(6) 0.0091(6) 0.0007(5) -0.0081(6)
C12 0.0193(6) 0.1073(13) 0.0281(6) 0.0182(7) 0.0054(5) 0.0141(7)
C13 0.0359(7) 0.0772(10) 0.0275(6) 0.0155(6) 0.0104(5) 0.0311(7)
C14 0.0298(6) 0.0452(7) 0.0245(5) 0.0086(5) 0.0071(4) 0.0138(5)
C15 0.0177(5) 0.0292(5) 0.0237(5) -0.0013(4) 0.0031(4) 0.0048(4)
C16 0.0388(6) 0.0266(6) 0.0297(6) -0.0019(5) 0.0112(5) -0.0030(5)
C17 0.0437(7) 0.0263(6) 0.0278(6) -0.0058(4) 0.0100(5) -0.0012(5)
C18 0.0328(6) 0.0297(6) 0.0241(5) 0.0012(4) 0.0078(4) 0.0056(5)
C19 0.0509(8) 0.0245(6) 0.0322(6) 0.0002(5) 0.0119(5) -0.0015(5)
C20 0.0414(7) 0.0260(6) 0.0282(6) -0.0049(4) 0.0075(5) 0.0006(5)
O21 0.0637(6) 0.0306(4) 0.0258(4) 0.0003(3) 0.0166(4) 0.0006(4)
C22 0.0693(10) 0.0381(7) 0.0263(6) -0.0032(5) 0.0159(6) 0.0067(6)
O1B 0.0224(4) 0.0228(4) 0.0314(4) -0.0014(3) 0.0064(3) 0.0009(3)
C2B 0.0228(5) 0.0247(5) 0.0208(5) -0.0010(4) 0.0064(4) 0.0022(4)
O3B 0.0328(4) 0.0256(4) 0.0226(4) -0.0021(3) 0.0100(3) 0.0032(3)
C4B 0.0425(7) 0.0265(6) 0.0275(6) -0.0051(4) 0.0093(5) 0.0045(5)
C5B 0.0415(7) 0.0284(6) 0.0313(6) -0.0056(5) 0.0009(5) -0.0005(5)
C6B 0.0273(5) 0.0217(5) 0.0359(6) -0.0001(4) 0.0040(5) -0.0003(4)
C7B 0.0270(6) 0.0322(6) 0.0650(9) 0.0036(6) 0.0033(6) 0.0000(5)
C8B 0.0665(10) 0.0436(8) 0.0359(7) -0.0108(6) 0.0216(7) 0.0054(7)
C9B 0.0296(5) 0.0209(5) 0.0241(5) -0.0001(4) 0.0043(4) 0.0024(4)
C10B 0.0409(7) 0.0324(6) 0.0272(6) 0.0021(5) 0.0088(5) 0.0048(5)
C11B 0.0627(9) 0.0403(7) 0.0266(6) 0.0076(5) 0.0071(6) 0.0030(6)
C12B 0.0586(9) 0.0381(7) 0.0372(7) 0.0106(6) -0.0092(6) 0.0071(6)
C13B 0.0386(7) 0.0376(7) 0.0506(8) 0.0082(6) -0.0023(6) 0.0107(5)
C14B 0.0312(6) 0.0306(6) 0.0361(6) 0.0055(5) 0.0056(5) 0.0070(5)
C15B 0.0225(5) 0.0240(5) 0.0191(5) 0.0006(4) 0.0076(4) 0.0029(4)
C16B 0.0255(5) 0.0280(5) 0.0201(5) 0.0014(4) 0.0018(4) 0.0004(4)
C17B 0.0285(5) 0.0278(5) 0.0237(5) 0.0056(4) 0.0010(4) 0.0037(4)
C18B 0.0270(5) 0.0219(5) 0.0249(5) 0.0029(4) 0.0069(4) 0.0009(4)
C19B 0.0234(5) 0.0277(5) 0.0230(5) -0.0004(4) 0.0021(4) 0.0007(4)
C20B 0.0230(5) 0.0263(5) 0.0225(5) 0.0021(4) 0.0034(4) 0.0049(4)
O21B 0.0413(5) 0.0216(4) 0.0351(4) 0.0025(3) -0.0042(4) -0.0003(3)
C22B 0.0437(7) 0.0258(6) 0.0362(6) -0.0001(5) -0.0007(5) -0.0050(5)
O1C 0.0230(4) 0.0274(4) 0.0204(3) 0.0036(3) 0.0050(3) 0.0067(3)
C2C 0.0196(5) 0.0208(5) 0.0204(5) -0.0005(4) 0.0021(4) 0.0016(4)
O3C 0.0267(4) 0.0273(4) 0.0184(3) -0.0010(3) 0.0035(3) -0.0029(3)
C4C 0.0301(6) 0.0351(6) 0.0187(5) -0.0031(4) 0.0043(4) -0.0017(5)
C5C 0.0254(5) 0.0430(7) 0.0198(5) 0.0027(5) 0.0020(4) 0.0015(5)
C6C 0.0227(5) 0.0345(6) 0.0207(5) 0.0068(4) 0.0052(4) 0.0050(4)
C7C 0.0363(6) 0.0409(7) 0.0333(6) 0.0124(5) 0.0044(5) 0.0119(5)
C8C 0.0600(9) 0.0416(7) 0.0265(6) -0.0066(5) 0.0007(6) -0.0107(6)
C9C 0.0201(5) 0.0308(5) 0.0165(4) -0.0004(4) 0.0033(4) 0.0043(4)
C10C 0.0238(5) 0.0342(6) 0.0211(5) -0.0016(4) 0.0034(4) -0.0003(4)
C11C 0.0236(5) 0.0584(8) 0.0197(5) -0.0021(5) 0.0032(4) -0.0077(5)
C12C 0.0204(5) 0.0819(10) 0.0233(6) -0.0007(6) 0.0036(4) 0.0122(6)
C13C 0.0345(7) 0.0604(9) 0.0318(6) 0.0013(6) 0.0061(5) 0.0255(6)
C14C 0.0306(6) 0.0361(6) 0.0269(5) -0.0003(5) 0.0050(4) 0.0117(5)
C15C 0.0183(5) 0.0253(5) 0.0205(5) 0.0016(4) 0.0035(4) 0.0053(4)
C16C 0.0332(6) 0.0269(5) 0.0252(5) 0.0004(4) 0.0077(4) -0.0010(4)
C17C 0.0409(6) 0.0264(5) 0.0241(5) -0.0036(4) 0.0058(5) 0.0035(5)
C18C 0.0384(6) 0.0308(6) 0.0205(5) 0.0037(4) 0.0078(4) 0.0112(5)
C19C 0.0480(7) 0.0257(6) 0.0273(6) 0.0049(4) 0.0131(5) 0.0026(5)
C20C 0.0364(6) 0.0226(5) 0.0247(5) 0.0005(4) 0.0069(4) 0.0035(4)
O21C 0.0701(6) 0.0360(5) 0.0226(4) 0.0024(3) 0.0180(4) 0.0083(4)
C22C 0.0749(10) 0.0467(8) 0.0236(6) -0.0043(5) 0.0159(6) 0.0123(7)

loop_
_atom_type_symbol
_atom_type_description
_atom_type_scat_dispersion_real
_atom_type_scat_dispersion_imag
_atom_type_scat_source
C C 0.0033 0.0016 'International Tables Vol C Tables 4.2.6.8 and 6.1.1.4'
H H 0.0000 0.0000 'International Tables Vol C Tables 4.2.6.8 and 6.1.1.4'
O O 0.0106 0.0060 'International Tables Vol C Tables 4.2.6.8 and 6.1.1.4'

loop_
_geom_angle_atom_site_label_1
_geom_angle_atom_site_label_2
_geom_angle_atom_site_label_3
_geom_angle
C2 O1 C6 115.13(8)
O1 C2 O3 111.32(8)
O1 C2 C15 105.88(8)
O3 C2 C15 106.65(8)
O1 C2 C9 111.68(9)
O3 C2 C9 111.11(9)
C15 C2 C9 109.95(8)
C2 O3 C4 113.50(8)
O3 C4 C8 106.65(11)
O3 C4 C5 109.27(10)
C8 C4 C5 112.95(11)
O3 C4 H4 109.3
C8 C4 H4 109.3
C5 C4 H4 109.3
C6 C5 C4 110.48(9)
C6 C5 H5A 109.6
C4 C5 H5A 109.6
C6 C5 H5B 109.6
C4 C5 H5B 109.6
H5A C5 H5B 108.1
O1 C6 C7 105.56(10)
O1 C6 C5 109.13(9)
C7 C6 C5 113.57(10)
O1 C6 H6 109.5
C7 C6 H6 109.5
C5 C6 H6 109.5
C6 C7 H7A 109.5
C6 C7 H7B 109.5
H7A C7 H7B 109.5
C6 C7 H7C 109.5
H7A C7 H7C 109.5
H7B C7 H7C 109.5
C4 C8 H8A 109.5
C4 C8 H8B 109.5
H8A C8 H8B 109.5
C4 C8 H8C 109.5
H8A C8 H8C 109.5
H8B C8 H8C 109.5
C14 C9 C10 119.23(11)
C14 C9 C2 120.39(10)
C10 C9 C2 120.27(10)
C9 C10 C11 120.20(13)
C9 C10 H10 119.9
C11 C10 H10 119.9
C12 C11 C10 120.39(13)
C12 C11 H11 119.8
C10 C11 H11 119.8
C11 C12 C13 119.65(12)
C11 C12 H12 120.2
C13 C12 H12 120.2
C12 C13 C14 120.48(13)
C12 C13 H13 119.8
C14 C13 H13 119.8
C9 C14 C13 120.05(12)
C9 C14 H14 120.0
C13 C14 H14 120.0
C16 C15 C20 118.04(10)
C16 C15 C2 120.89(10)
C20 C15 C2 121.07(9)
C15 C16 C17 121.63(10)
C15 C16 H16 119.2
C17 C16 H16 119.2
C18 C17 C16 119.54(10)
C18 C17 H17 120.2
C16 C17 H17 120.2
O21 C18 C17 124.86(10)
O21 C18 C19 115.82(10)
C17 C18 C19 119.32(10)
C20 C19 C18 120.62(11)
C20 C19 H19 119.7
C18 C19 H19 119.7
C19 C20 C15 120.84(10)
C19 C20 H20 119.6
C15 C20 H20 119.6
C18 O21 C22 117.59(9)
O21 C22 H22A 109.5
O21 C22 H22B 109.5
H22A C22 H22B 109.5
O21 C22 H22C 109.5
H22A C22 H22C 109.5
H22B C22 H22C 109.5
C2B O1B C6B 114.02(8)
O1B C2B O3B 110.81(8)
O1B C2B C15B 105.61(8)
O3B C2B C15B 105.61(8)
O1B C2B C9B 110.65(8)
O3B C2B C9B 111.86(8)
C15B C2B C9B 112.03(8)
C2B O3B C4B 114.52(8)
O3B C4B C5B 109.54(9)
O3B C4B C8B 106.64(10)
C5B C4B C8B 113.35(11)
O3B C4B H4B 109.1
C5B C4B H4B 109.1
C8B C4B H4B 109.1
C4B C5B C6B 110.31(9)
C4B C5B H5BA 109.6
C6B C5B H5BA 109.6
C4B C5B H5BB 109.6
C6B C5B H5BB 109.6
H5BA C5B H5BB 108.1
O1B C6B C7B 106.56(9)
O1B C6B C5B 108.86(9)
C7B C6B C5B 113.92(11)
O1B C6B H6B 109.1
C7B C6B H6B 109.1
C5B C6B H6B 109.1
C6B C7B H7BA 109.5
C6B C7B H7BB 109.5
H7BA C7B H7BB 109.5
C6B C7B H7BC 109.5
H7BA C7B H7BC 109.5
H7BB C7B H7BC 109.5
C4B C8B H8BA 109.5
C4B C8B H8BB 109.5
H8BA C8B H8BB 109.5
C4B C8B H8BC 109.5
H8BA C8B H8BC 109.5
H8BB C8B H8BC 109.5
C14B C9B C10B 118.92(11)
C14B C9B C2B 121.00(10)
C10B C9B C2B 119.93(10)
C9B C10B C11B 120.56(12)
C9B C10B H10B 119.7
C11B C10B H10B 119.7
C12B C11B C10B 119.94(13)
C12B C11B H11B 120.0
C10B C11B H11B 120.0
C13B C12B C11B 119.84(12)
C13B C12B H12B 120.1
C11B C12B H12B 120.1
C12B C13B C14B 120.41(13)
C12B C13B H13B 119.8
C14B C13B H13B 119.8
C9B C14B C13B 120.33(12)
C9B C14B H14B 119.8
C13B C14B H14B 119.8
C20B C15B C16B 118.21(10)
C20B C15B C2B 123.24(9)
C16B C15B C2B 118.55(9)
C17B C16B C15B 121.06(10)
C17B C16B H16B 119.5
C15B C16B H16B 119.5
C16B C17B C18B 119.95(10)
C16B C17B H17B 120.0
C18B C17B H17B 120.0
O21B C18B C19B 124.60(10)
O21B C18B C17B 115.42(9)
C19B C18B C17B 119.97(10)
C18B C19B C20B 119.31(10)
C18B C19B H19B 120.3
C20B C19B H19B 120.3
C15B C20B C19B 121.49(10)
C15B C20B H20B 119.3
C19B C20B H20B 119.3
C18B O21B C22B 117.84(9)
O21B C22B H22D 109.5
O21B C22B H22E 109.5
H22D C22B H22E 109.5
O21B C22B H22F 109.5
H22D C22B H22F 109.5
H22E C22B H22F 109.5
C2C O1C C6C 114.46(8)
O3C C2C O1C 111.26(8)
O3C C2C C15C 106.84(8)
O1C C2C C15C 105.95(8)
O3C C2C C9C 110.93(8)
O1C C2C C9C 111.60(8)
C15C C2C C9C 110.03(8)
C2C O3C C4C 113.93(8)
O3C C4C C8C 106.25(9)
O3C C4C C5C 108.82(9)
C8C C4C C5C 113.67(10)
O3C C4C H4C 109.3
C8C C4C H4C 109.3
C5C C4C H4C 109.3
C4C C5C C6C 110.35(9)
C4C C5C H5CA 109.6
C6C C5C H5CA 109.6
C4C C5C H5CB 109.6
C6C C5C H5CB 109.6
H5CA C5C H5CB 108.1
O1C C6C C7C 106.07(9)
O1C C6C C5C 109.25(8)
C7C C6C C5C 113.58(10)
O1C C6C H6C 109.3
C7C C6C H6C 109.3
C5C C6C H6C 109.3
C6C C7C H7CA 109.5
C6C C7C H7CB 109.5
H7CA C7C H7CB 109.5
C6C C7C H7CC 109.5
H7CA C7C H7CC 109.5
H7CB C7C H7CC 109.5
C4C C8C H8CA 109.5
C4C C8C H8CB 109.5
H8CA C8C H8CB 109.5
C4C C8C H8CC 109.5
H8CA C8C H8CC 109.5
H8CB C8C H8CC 109.5
C10C C9C C14C 119.26(10)
C10C C9C C2C 121.39(9)
C14C C9C C2C 119.26(10)
C9C C10C C11C 119.97(11)
C9C C10C H10C 120.0
C11C C10C H10C 120.0
C12C C11C C10C 120.58(12)
C12C C11C H11C 119.7
C10C C11C H11C 119.7
C11C C12C C13C 119.50(11)
C11C C12C H12C 120.2
C13C C12C H12C 120.2
C12C C13C C14C 120.39(12)
C12C C13C H13C 119.8
C14C C13C H13C 119.8
C13C C14C C9C 120.29(12)
C13C C14C H14C 119.9
C9C C14C H14C 119.9
C16C C15C C20C 118.26(10)
C16C C15C C2C 120.06(9)
C20C C15C C2C 121.67(9)
C15C C16C C17C 121.66(10)
C15C C16C H16C 119.2
C17C C16C H16C 119.2
C18C C17C C16C 119.34(10)
C18C C17C H17C 120.3
C16C C17C H17C 120.3
O21C C18C C17C 124.76(10)
O21C C18C C19C 115.78(10)
C17C C18C C19C 119.46(10)
C20C C19C C18C 120.59(10)
C20C C19C H19C 119.7
C18C C19C H19C 119.7
C19C C20C C15C 120.67(10)
C19C C20C H20C 119.7
C15C C20C H20C 119.7
C18C O21C C22C 117.30(10)
O21C C22C H22G 109.5
O21C C22C H22H 109.5
H22G C22C H22H 109.5
O21C C22C H22I 109.5
H22G C22C H22I 109.5
H22H C22C H22I 109.5

loop_
_geom_bond_atom_site_label_1
_geom_bond_atom_site_label_2
_geom_bond_distance
O1 C2 1.4119(13)
O1 C6 1.4465(13)
C2 O3 1.4206(13)
C2 C15 1.5232(14)
C2 C9 1.5354(14)
O3 C4 1.4495(13)
C4 C8 1.5082(19)
C4 C5 1.5127(18)
C4 H4 1.0000
C5 C6 1.5103(18)
C5 H5A 0.9900
C5 H5B 0.9900
C6 C7 1.5096(17)
C6 H6 1.0000
C7 H7A 0.9800
C7 H7B 0.9800
C7 H7C 0.9800
C8 H8A 0.9800
C8 H8B 0.9800
C8 H8C 0.9800
C9 C14 1.3885(16)
C9 C10 1.3905(16)
C10 C11 1.3909(17)
C10 H10 0.9500
C11 C12 1.379(2)
C11 H11 0.9500
C12 C13 1.380(2)
C12 H12 0.9500
C13 C14 1.3925(17)
C13 H13 0.9500
C14 H14 0.9500
C15 C16 1.3844(15)
C15 C20 1.3881(16)
C16 C17 1.3920(16)
C16 H16 0.9500
C17 C18 1.3806(16)
C17 H17 0.9500
C18 O21 1.3676(13)
C18 C19 1.3881(16)
C19 C20 1.3801(16)
C19 H19 0.9500
C20 H20 0.9500
O21 C22 1.4237(15)
C22 H22A 0.9800
C22 H22B 0.9800
C22 H22C 0.9800
O1B C2B 1.4206(12)
O1B C6B 1.4438(13)
C2B O3B 1.4257(12)
C2B C15B 1.5219(14)
C2B C9B 1.5280(15)
O3B C4B 1.4477(13)
C4B C5B 1.5086(18)
C4B C8B 1.5118(16)
C4B H4B 1.0000
C5B C6B 1.5098(17)
C5B H5BA 0.9900
C5B H5BB 0.9900
C6B C7B 1.5086(16)
C6B H6B 1.0000
C7B H7BA 0.9800
C7B H7BB 0.9800
C7B H7BC 0.9800
C8B H8BA 0.9800
C8B H8BB 0.9800
C8B H8BC 0.9800
C9B C14B 1.3872(16)
C9B C10B 1.3893(16)
C10B C11B 1.3908(18)
C10B H10B 0.9500
C11B C12B 1.381(2)
C11B H11B 0.9500
C12B C13B 1.377(2)
C12B H12B 0.9500
C13B C14B 1.3884(17)
C13B H13B 0.9500
C14B H14B 0.9500
C15B C20B 1.3848(14)
C15B C16B 1.3966(15)
C16B C17B 1.3785(15)
C16B H16B 0.9500
C17B C18B 1.3943(15)
C17B H17B 0.9500
C18B O21B 1.3708(13)
C18B C19B 1.3835(15)
C19B C20B 1.3945(15)
C19B H19B 0.9500
C20B H20B 0.9500
O21B C22B 1.4242(14)
C22B H22D 0.9800
C22B H22E 0.9800
C22B H22F 0.9800
O1C C2C 1.4189(12)
O1C C6C 1.4510(12)
C2C O3C 1.4187(12)
C2C C15C 1.5253(14)
C2C C9C 1.5340(14)
O3C C4C 1.4458(12)
C4C C8C 1.5086(16)
C4C C5C 1.5125(17)
C4C H4C 1.0000
C5C C6C 1.5142(16)
C5C H5CA 0.9900
C5C H5CB 0.9900
C6C C7C 1.5068(16)
C6C H6C 1.0000
C7C H7CA 0.9800
C7C H7CB 0.9800
C7C H7CC 0.9800
C8C H8CA 0.9800
C8C H8CB 0.9800
C8C H8CC 0.9800
C9C C10C 1.3872(15)
C9C C14C 1.3908(15)
C10C C11C 1.3931(16)
C10C H10C 0.9500
C11C C12C 1.380(2)
C11C H11C 0.9500
C12C C13C 1.381(2)
C12C H12C 0.9500
C13C C14C 1.3882(17)
C13C H13C 0.9500
C14C H14C 0.9500
C15C C16C 1.3852(15)
C15C C20C 1.3876(15)
C16C C17C 1.3923(15)
C16C H16C 0.9500
C17C C18C 1.3851(16)
C17C H17C 0.9500
C18C O21C 1.3678(13)
C18C C19C 1.3876(16)
C19C C20C 1.3844(15)
C19C H19C 0.9500
C20C H20C 0.9500
O21C C22C 1.4291(16)
C22C H22G 0.9800
C22C H22H 0.9800
C22C H22I 0.9800

loop_
_geom_torsion_atom_site_label_1
_geom_torsion_atom_site_label_2
_geom_torsion_atom_site_label_3
_geom_torsion_atom_site_label_4
_geom_torsion
C6 O1 C2 O3 -55.33(11)
C6 O1 C2 C15 -170.85(8)
C6 O1 C2 C9 69.49(11)
O1 C2 O3 C4 55.96(11)
C15 C2 O3 C4 171.00(8)
C9 C2 O3 C4 -69.18(11)
C2 O3 C4 C8 -178.50(10)
C2 O3 C4 C5 -56.12(12)
O3 C4 C5 C6 54.26(12)
C8 C4 C5 C6 172.79(11)
C2 O1 C6 C7 176.51(9)
C2 O1 C6 C5 54.10(11)
C4 C5 C6 O1 -52.75(12)
C4 C5 C6 C7 -170.20(10)
O1 C2 C9 C14 29.01(13)
O3 C2 C9 C14 153.96(9)
C15 C2 C9 C14 -88.22(12)
O1 C2 C9 C10 -154.76(10)
O3 C2 C9 C10 -29.82(13)
C15 C2 C9 C10 88.00(12)
C14 C9 C10 C11 -0.33(17)
C2 C9 C10 C11 -176.60(10)
C9 C10 C11 C12 0.82(18)
C10 C11 C12 C13 -0.58(19)
C11 C12 C13 C14 -0.16(19)
C10 C9 C14 C13 -0.39(16)
C2 C9 C14 C13 175.87(10)
C12 C13 C14 C9 0.65(17)
O1 C2 C15 C16 160.95(10)
O3 C2 C15 C16 42.30(13)
C9 C2 C15 C16 -78.26(13)
O1 C2 C15 C20 -19.34(13)
O3 C2 C15 C20 -138.00(10)
C9 C2 C15 C20 101.45(12)
C20 C15 C16 C17 0.86(18)
C2 C15 C16 C17 -179.43(11)
C15 C16 C17 C18 0.32(19)
C16 C17 C18 O21 178.59(12)
C16 C17 C18 C19 -1.29(18)
O21 C18 C19 C20 -178.80(12)
C17 C18 C19 C20 1.09(19)
C18 C19 C20 C15 0.11(19)
C16 C15 C20 C19 -1.07(17)
C2 C15 C20 C19 179.22(11)
C17 C18 O21 C22 0.58(18)
C19 C18 O21 C22 -179.54(12)
C6B O1B C2B O3B -56.45(11)
C6B O1B C2B C15B -170.34(8)
C6B O1B C2B C9B 68.23(11)
O1B C2B O3B C4B 54.82(11)
C15B C2B O3B C4B 168.71(9)
C9B C2B O3B C4B -69.16(11)
C2B O3B C4B C5B -54.08(12)
C2B O3B C4B C8B -177.11(10)
O3B C4B C5B C6B 53.42(12)
C8B C4B C5B C6B 172.38(10)
C2B O1B C6B C7B -179.66(9)
C2B O1B C6B C5B 57.07(12)
C4B C5B C6B O1B -54.78(12)
C4B C5B C6B C7B -173.53(10)
O1B C2B C9B C14B -150.19(10)
O3B C2B C9B C14B -26.12(14)
C15B C2B C9B C14B 92.24(12)
O1B C2B C9B C10B 34.34(13)
O3B C2B C9B C10B 158.41(10)
C15B C2B C9B C10B -83.22(12)
C14B C9B C10B C11B 0.73(17)
C2B C9B C10B C11B 176.29(11)
C9B C10B C11B C12B -0.15(19)
C10B C11B C12B C13B -0.3(2)
C11B C12B C13B C14B 0.2(2)
C10B C9B C14B C13B -0.85(17)
C2B C9B C14B C13B -176.37(11)
C12B C13B C14B C9B 0.40(19)
O1B C2B C15B C20B -133.66(10)
O3B C2B C15B C20B 108.88(11)
C9B C2B C15B C20B -13.13(14)
O1B C2B C15B C16B 46.95(12)
O3B C2B C15B C16B -70.51(11)
C9B C2B C15B C16B 167.48(9)
C20B C15B C16B C17B 0.29(15)
C2B C15B C16B C17B 179.71(9)
C15B C16B C17B C18B 0.85(16)
C16B C17B C18B O21B 178.13(10)
C16B C17B C18B C19B -1.33(16)
O21B C18B C19B C20B -178.74(10)
C17B C18B C19B C20B 0.66(16)
C16B C15B C20B C19B -0.97(15)
C2B C15B C20B C19B 179.64(9)
C18B C19B C20B C15B 0.50(16)
C19B C18B O21B C22B -1.78(16)
C17B C18B O21B C22B 178.80(10)
C6C O1C C2C O3C 55.15(10)
C6C O1C C2C C15C 170.91(8)
C6C O1C C2C C9C -69.34(10)
O1C C2C O3C C4C -56.49(11)
C15C C2C O3C C4C -171.69(8)
C9C C2C O3C C4C 68.39(11)
C2C O3C C4C C8C 179.47(10)
C2C O3C C4C C5C 56.71(11)
O3C C4C C5C C6C -54.68(11)
C8C C4C C5C C6C -172.85(10)
C2C O1C C6C C7C -176.97(9)
C2C O1C C6C C5C -54.18(11)
C4C C5C C6C O1C 53.43(11)
C4C C5C C6C C7C 171.61(9)
O3C C2C C9C C10C -147.09(9)
O1C C2C C9C C10C -22.41(13)
C15C C2C C9C C10C 94.91(11)
O3C C2C C9C C14C 36.42(12)
O1C C2C C9C C14C 161.10(9)
C15C C2C C9C C14C -81.58(11)
C14C C9C C10C C11C -1.16(15)
C2C C9C C10C C11C -177.65(9)
C9C C10C C11C C12C 0.91(16)
C10C C11C C12C C13C -0.04(17)
C11C C12C C13C C14C -0.56(18)
C12C C13C C14C C9C 0.30(18)
C10C C9C C14C C13C 0.56(16)
C2C C9C C14C C13C 177.13(10)
O3C C2C C15C C16C 168.89(9)
O1C C2C C15C C16C 50.17(12)
C9C C2C C15C C16C -70.61(12)
O3C C2C C15C C20C -11.61(13)
O1C C2C C15C C20C -130.33(10)
C9C C2C C15C C20C 108.89(11)
C20C C15C C16C C17C 0.65(17)
C2C C15C C16C C17C -179.84(10)
C15C C16C C17C C18C 0.39(18)
C16C C17C C18C O21C 179.30(11)
C16C C17C C18C C19C -1.19(18)
O21C C18C C19C C20C -179.49(11)
C17C C18C C19C C20C 0.95(18)
C18C C19C C20C C15C 0.11(18)
C16C C15C C20C C19C -0.90(16)
C2C C15C C20C C19C 179.60(10)
C17C C18C O21C C22C -1.87(18)
C19C C18C O21C C22C 178.60(12)
